data_7701460
loop_
_publ_author_name
'Cheng, Li-Wei'
'Zhang, Chi-Lung'
'Wei, Jun-Yu'
'Lin, Po-Heng'

_publ_section_title
;
 Mononuclear and Trinuclear DyIII SMMs with Schiff-base Ligands Modified
 by Nitro- Group: First Triangular Complex with N-N Pathway
;
_journal_name_full 'Dalton Transactions'
_journal_paper_doi 10.1039/C9DT02646K
_journal_year 2019
_chemical_formula_moiety 'C20 H25 Dy N8 O13, C3 H7 N O'
_chemical_formula_sum 'C23 H32 Dy N9 O14'
_chemical_formula_weight 821.07
_space_group_crystal_system monoclinic
_space_group_IT_number 14
_space_group_name_Hall '-P 2yn'
_space_group_name_H-M_alt 'P 1 21/n 1'
_symmetry_space_group_name_Hall '-P 2yn'
_symmetry_space_group_name_H-M 'P 1 21/n 1'
_atom_sites_solution_hydrogens geom
_atom_sites_solution_primary direct
_audit_creation_date 2019-07-11
_audit_creation_method
;
Olex2 1.2-ac21
(compiled 2015.09.16 svn.r134, GUI svn.r4998)
;
_audit_update_record
;
2019-08-20 deposited with the CCDC.    2019-10-30 downloaded from the CCDC.
;
_cell_angle_alpha 90
_cell_angle_beta 115.989(14)
_cell_angle_gamma 90
_cell_formula_units_Z 4
_cell_length_a 14.480(4)
_cell_length_b 15.745(5)
_cell_length_c 15.510(5)
_cell_measurement_reflns_used 9517
_cell_measurement_temperature 150(2)
_cell_measurement_theta_max 26.290
_cell_measurement_theta_min 2.922
_cell_volume 3178.5(17)
_computing_cell_refinement 'SAINT V7.34A (Bruker AXS, 2006)'
_computing_data_collection 'APEX2 (Bruker AXS, 2010)'
_computing_data_reduction 'SAINT V7.34A (Bruker AXS, 2006)'
_computing_molecular_graphics 'Olex2 (Dolomanov et al., 2009)'
_computing_publication_material 'Olex2 (Dolomanov et al., 2009)'
_computing_structure_refinement 'XL (Sheldrick, 2008)'
_computing_structure_solution 'ShelXT (Sheldrick, 2015)'
_diffrn_ambient_temperature 150.15
_diffrn_measured_fraction_theta_full 0.999
_diffrn_measured_fraction_theta_max 0.991
_diffrn_measurement_device_type 'Bruker SMART APEX CCD area detector'
_diffrn_measurement_method '\w and \f scans'
_diffrn_radiation_type MoK\a
_diffrn_radiation_wavelength 0.71075
_diffrn_reflns_av_R_equivalents 0.1236
_diffrn_reflns_av_unetI/netI 0.0470
_diffrn_reflns_Laue_measured_fraction_full 0.999
_diffrn_reflns_Laue_measured_fraction_max 0.991
_diffrn_reflns_limit_h_max 18
_diffrn_reflns_limit_h_min -18
_diffrn_reflns_limit_k_max 19
_diffrn_reflns_limit_k_min -19
_diffrn_reflns_limit_l_max 19
_diffrn_reflns_limit_l_min -19
_diffrn_reflns_number 87705
_diffrn_reflns_point_group_measured_fraction_full 0.999
_diffrn_reflns_point_group_measured_fraction_max 0.991
_diffrn_reflns_theta_full 25.243
_diffrn_reflns_theta_max 26.448
_diffrn_reflns_theta_min 2.567
_exptl_absorpt_coefficient_mu 2.431
_exptl_absorpt_correction_T_max 0.7454
_exptl_absorpt_correction_T_min 0.5869
_exptl_absorpt_correction_type multi-scan
_exptl_absorpt_process_details
;
SADABS-2016/2 (Bruker,2016/2) was used for absorption correction.
wR2(int) was 0.1084 before and 0.0869 after correction.
The Ratio of minimum to maximum transmission is 0.7874.
The \l/2 correction factor is Not present.
;
_exptl_crystal_colour Yellow
_exptl_crystal_density_diffrn 1.716
_exptl_crystal_description Needle
_exptl_crystal_F_000 1644
_exptl_crystal_size_max 0.18
_exptl_crystal_size_mid 0.1
_exptl_crystal_size_min 0.05
_refine_diff_density_max 0.547
_refine_diff_density_min -0.725
_refine_diff_density_rms 0.174
_refine_ls_extinction_method none
_refine_ls_goodness_of_fit_ref 1.128
_refine_ls_hydrogen_treatment constr
_refine_ls_matrix_type full
_refine_ls_number_parameters 431
_refine_ls_number_reflns 6482
_refine_ls_number_restraints 0
_refine_ls_restrained_S_all 1.128
_refine_ls_R_factor_all 0.0500
_refine_ls_R_factor_gt 0.0295
_refine_ls_shift/su_max 0.001
_refine_ls_shift/su_mean 0.000
_refine_ls_structure_factor_coef Fsqd
_refine_ls_weighting_details 'w=1/[\s^2^(Fo^2^)+(0.0394P)^2^] where P=(Fo^2^+2Fc^2^)/3'
_refine_ls_weighting_scheme calc
_refine_ls_wR_factor_gt 0.0634
_refine_ls_wR_factor_ref 0.0796
_reflns_Friedel_coverage 0.000
_reflns_number_gt 5168
_reflns_number_total 6482
_reflns_threshold_expression 'I > 2\s(I)'
_cod_data_source_file c9dt02646k2.cif
_cod_data_source_block wcy-3-020
_cod_database_code 7701460
_shelx_space_group_comment
;
The symmetry employed for this shelxl refinement is uniquely defined
by the following loop, which should always be used as a source of
symmetry information in preference to the above space-group names.
They are only intended as comments.
;
_shelx_estimated_absorpt_t_max 0.218
_shelx_estimated_absorpt_t_min 0.348
_olex2_refinement_description
;
1. Fixed Uiso
 At 1.2 times of:
  All C(H) groups, All N(H) groups
 At 1.5 times of:
  All C(H,H,H) groups
2.a Aromatic/amide H refined with riding coordinates:
 N2(H2), C15(H15), C13(H13), C7(H7), C11(H11), C18(H18), C4(H4), C3(H3),
 C21(H21), C1(H1), C2(H2A)
2.b Idealised Me refined as rotating group:
 C16(H16A,H16B,H16C), C17(H17A,H17B,H17C), C19(H19A,H19B,H19C), C22(H22A,H22B,
 H22C), C23(H23A,H23B,H23C), C14(H14A,H14B,H14C), C20(H20A,H20B,H20C)
;
_shelx_shelxl_version_number 2018/3
_olex2_submission_special_instructions 'No special instructions were received'

loop_
_space_group_symop_operation_xyz
'x, y, z'
'-x+1/2, y+1/2, -z+1/2'
'-x, -y, -z'
'x-1/2, -y-1/2, z-1/2'

loop_
_atom_site_label
_atom_site_type_symbol
_atom_site_fract_x
_atom_site_fract_y
_atom_site_fract_z
_atom_site_U_iso_or_equiv
_atom_site_adp_type
_atom_site_occupancy
_atom_site_site_symmetry_order
_atom_site_calc_flag
_atom_site_refinement_flags_posn
Dy1 Dy 0.36682(2) 0.23893(2) 0.60909(2) 0.01401(7) Uani 1 1 d .
O1 O 0.37229(19) 0.08564(16) 0.6154(2) 0.0217(6) Uani 1 1 d .
O6 O 0.4752(2) 0.23161(16) 0.7689(2) 0.0239(6) Uani 1 1 d .
O11 O 0.2609(2) 0.32499(16) 0.4616(2) 0.0235(6) Uani 1 1 d .
O2 O 0.4751(2) 0.33952(15) 0.6057(2) 0.0193(6) Uani 1 1 d .
O3 O 0.5333(2) 0.49978(15) 0.6218(2) 0.0240(7) Uani 1 1 d .
O12 O 0.3249(2) 0.20568(17) 0.4427(2) 0.0251(6) Uani 1 1 d .
O9 O 0.1880(2) 0.18645(18) 0.5366(2) 0.0289(7) Uani 1 1 d .
O8 O 0.2636(2) 0.18510(17) 0.6917(2) 0.0263(7) Uani 1 1 d .
O13 O 0.2341(3) 0.2851(2) 0.3184(2) 0.0441(9) Uani 1 1 d .
O4 O 0.8891(2) 0.4860(2) 0.6401(3) 0.0434(9) Uani 1 1 d .
O10 O 0.1165(2) 0.1205(2) 0.6153(3) 0.0532(11) Uani 1 1 d .
O7 O 0.3043(2) 0.36092(15) 0.6556(2) 0.0208(6) Uani 1 1 d .
N8 N 0.2715(3) 0.2720(2) 0.4048(3) 0.0233(8) Uani 1 1 d .
N3 N 0.5259(2) 0.16793(17) 0.6078(2) 0.0159(7) Uani 1 1 d .
N5 N 0.4980(2) 0.1866(2) 0.9153(2) 0.0193(7) Uani 1 1 d .
N2 N 0.5251(2) 0.07894(17) 0.6103(2) 0.0178(7) Uani 1 1 d .
H2 H 0.575247 0.048687 0.608274 0.021 Uiso 1 1 calc R
O5 O 0.9107(2) 0.35292(19) 0.6185(3) 0.0370(8) Uani 1 1 d .
N4 N 0.8586(3) 0.4113(2) 0.6271(3) 0.0257(8) Uani 1 1 d .
N6 N 0.2683(3) 0.50160(19) 0.6512(3) 0.0224(8) Uani 1 1 d .
N7 N 0.1870(3) 0.1630(2) 0.6148(3) 0.0285(9) Uani 1 1 d .
C15 C 0.5133(3) 0.1815(2) 0.8388(3) 0.0207(9) Uani 1 1 d .
H15 H 0.555981 0.137057 0.835531 0.025 Uiso 1 1 calc R
C6 C 0.4449(3) 0.0422(2) 0.6159(3) 0.0175(8) Uani 1 1 d .
C13 C 0.7278(3) 0.3090(2) 0.6140(3) 0.0185(8) Uani 1 1 d .
H13 H 0.771603 0.265148 0.611549 0.022 Uiso 1 1 calc R
N1 N 0.4358(3) -0.2292(2) 0.6489(3) 0.0329(9) Uani 1 1 d .
C12 C 0.7586(3) 0.3925(2) 0.6219(3) 0.0198(9) Uani 1 1 d .
C16 C 0.5506(3) 0.1302(3) 0.9970(3) 0.0277(10) Uani 1 1 d .
H16A H 0.591255 0.088579 0.981322 0.041 Uiso 1 1 calc GR
H16B H 0.499751 0.100499 1.011735 0.041 Uiso 1 1 calc GR
H16C H 0.596126 0.163594 1.052816 0.041 Uiso 1 1 calc GR
C7 C 0.6074(3) 0.1992(2) 0.6069(3) 0.0175(8) Uani 1 1 d .
H7 H 0.656110 0.160092 0.604403 0.021 Uiso 1 1 calc R
C11 C 0.6959(3) 0.4600(2) 0.6252(3) 0.0194(9) Uani 1 1 d .
H11 H 0.718973 0.517121 0.631117 0.023 Uiso 1 1 calc R
C10 C 0.6015(3) 0.4411(2) 0.6195(3) 0.0179(8) Uani 1 1 d .
C5 C 0.4446(3) -0.0527(2) 0.6246(3) 0.0202(9) Uani 1 1 d .
C8 C 0.6320(3) 0.2891(2) 0.6095(3) 0.0161(8) Uani 1 1 d .
C17 C 0.4352(3) 0.2547(2) 0.9262(3) 0.0273(10) Uani 1 1 d .
H17A H 0.480013 0.299391 0.967282 0.041 Uiso 1 1 calc GR
H17B H 0.392773 0.231799 0.955639 0.041 Uiso 1 1 calc GR
H17C H 0.390718 0.278377 0.863106 0.041 Uiso 1 1 calc GR
C18 C 0.3134(3) 0.4357(2) 0.6340(3) 0.0200(9) Uani 1 1 d .
H18 H 0.356127 0.445827 0.602881 0.024 Uiso 1 1 calc R
C4 C 0.3580(3) -0.0907(2) 0.6233(4) 0.0323(12) Uani 1 1 d .
H4 H 0.299485 -0.057591 0.613912 0.039 Uiso 1 1 calc R
C19 C 0.2866(4) 0.5879(2) 0.6276(3) 0.0353(12) Uani 1 1 d .
H19A H 0.320253 0.621198 0.686722 0.053 Uiso 1 1 calc GR
H19B H 0.220942 0.614493 0.585643 0.053 Uiso 1 1 calc GR
H19C H 0.330928 0.586013 0.594703 0.053 Uiso 1 1 calc GR
C3 C 0.3577(4) -0.1778(3) 0.6358(4) 0.0448(15) Uani 1 1 d .
H3 H 0.297573 -0.202647 0.634972 0.054 Uiso 1 1 calc R
O14 O 0.2084(2) 0.47899(17) 0.1127(2) 0.0345(8) Uani 1 1 d .
N9 N 0.3700(3) 0.4998(2) 0.1283(3) 0.0315(9) Uani 1 1 d .
C21 C 0.2842(3) 0.5243(2) 0.1311(3) 0.0268(10) Uani 1 1 d .
H21 H 0.280594 0.581552 0.148761 0.032 Uiso 1 1 calc R
C22 C 0.4548(4) 0.5580(4) 0.1506(4) 0.0587(17) Uani 1 1 d .
H22A H 0.437444 0.613239 0.168728 0.088 Uiso 1 1 calc GR
H22B H 0.468036 0.564836 0.094221 0.088 Uiso 1 1 calc GR
H22C H 0.516340 0.535339 0.204018 0.088 Uiso 1 1 calc GR
C23 C 0.3842(4) 0.4135(4) 0.1046(5) 0.0624(19) Uani 1 1 d .
H23A H 0.436723 0.385645 0.161454 0.094 Uiso 1 1 calc GR
H23B H 0.406191 0.413947 0.053233 0.094 Uiso 1 1 calc GR
H23C H 0.319210 0.382461 0.083197 0.094 Uiso 1 1 calc GR
C1 C 0.5260(3) -0.1049(2) 0.6365(3) 0.0213(9) Uani 1 1 d .
H1 H 0.586492 -0.081995 0.636134 0.026 Uiso 1 1 calc R
C14 C 0.5660(3) 0.5870(2) 0.6319(3) 0.0286(10) Uani 1 1 d .
H14A H 0.579187 0.603151 0.577252 0.043 Uiso 1 1 calc GR
H14B H 0.629061 0.593838 0.691491 0.043 Uiso 1 1 calc GR
H14C H 0.512047 0.623484 0.633723 0.043 Uiso 1 1 calc GR
C9 C 0.5653(3) 0.3538(2) 0.6111(3) 0.0169(8) Uani 1 1 d .
C2 C 0.5180(3) -0.1917(2) 0.6492(3) 0.0277(10) Uani 1 1 d .
H2A H 0.575293 -0.226494 0.658692 0.033 Uiso 1 1 calc R
C20 C 0.2021(4) 0.4916(3) 0.6971(4) 0.0413(13) Uani 1 1 d .
H20A H 0.196053 0.431160 0.708920 0.062 Uiso 1 1 calc GR
H20B H 0.133972 0.514484 0.655641 0.062 Uiso 1 1 calc GR
H20C H 0.230896 0.522293 0.758282 0.062 Uiso 1 1 calc GR

loop_
_atom_site_aniso_label
_atom_site_aniso_U_11
_atom_site_aniso_U_22
_atom_site_aniso_U_33
_atom_site_aniso_U_23
_atom_site_aniso_U_13
_atom_site_aniso_U_12
Dy1 0.01418(10) 0.01063(10) 0.01841(11) 0.00116(7) 0.00824(8) 0.00091(7)
O1 0.0163(15) 0.0149(13) 0.0366(18) 0.0003(12) 0.0141(14) 0.0011(11)
O6 0.0229(15) 0.0216(14) 0.0229(17) 0.0026(12) 0.0062(13) 0.0000(12)
O11 0.0259(16) 0.0209(14) 0.0211(17) 0.0019(12) 0.0079(14) 0.0019(12)
O2 0.0170(15) 0.0146(13) 0.0289(17) 0.0025(11) 0.0125(13) 0.0001(11)
O3 0.0279(16) 0.0078(12) 0.0419(19) 0.0022(12) 0.0205(15) 0.0004(11)
O12 0.0269(16) 0.0244(14) 0.0265(17) -0.0037(13) 0.0140(14) 0.0001(13)
O9 0.0231(16) 0.0343(17) 0.0289(19) 0.0110(14) 0.0110(14) -0.0001(13)
O8 0.0253(17) 0.0251(15) 0.0319(19) 0.0026(13) 0.0157(15) -0.0013(12)
O13 0.039(2) 0.070(2) 0.0140(19) 0.0048(16) 0.0034(16) 0.0045(18)
O4 0.037(2) 0.0260(17) 0.071(3) 0.0073(16) 0.027(2) -0.0111(14)
O10 0.0224(18) 0.070(3) 0.062(3) 0.027(2) 0.0147(18) -0.0168(17)
O7 0.0235(16) 0.0137(13) 0.0277(17) 0.0006(11) 0.0134(14) 0.0034(11)
N8 0.0178(18) 0.034(2) 0.019(2) -0.0001(15) 0.0079(16) -0.0053(15)
N3 0.0177(18) 0.0092(14) 0.0195(19) -0.0011(13) 0.0070(15) -0.0018(12)
N5 0.0138(17) 0.0217(17) 0.022(2) 0.0007(14) 0.0070(15) 0.0010(13)
N2 0.0207(18) 0.0080(14) 0.029(2) 0.0008(13) 0.0152(16) 0.0005(13)
O5 0.0299(18) 0.0355(18) 0.059(2) -0.0041(16) 0.0314(18) -0.0027(15)
N4 0.0217(19) 0.028(2) 0.031(2) 0.0047(15) 0.0145(18) -0.0038(15)
N6 0.027(2) 0.0146(16) 0.027(2) -0.0027(14) 0.0135(17) 0.0041(14)
N7 0.019(2) 0.0281(19) 0.040(3) 0.0136(17) 0.0144(19) 0.0055(15)
C15 0.015(2) 0.0172(19) 0.027(2) 0.0006(17) 0.0064(19) 0.0002(15)
C6 0.020(2) 0.0148(18) 0.017(2) -0.0026(15) 0.0080(18) -0.0012(16)
C13 0.020(2) 0.0157(19) 0.022(2) 0.0009(16) 0.0112(19) 0.0011(15)
N1 0.040(2) 0.0148(17) 0.056(3) -0.0026(16) 0.032(2) -0.0021(16)
C12 0.016(2) 0.025(2) 0.020(2) 0.0009(17) 0.0081(18) -0.0036(16)
C16 0.026(2) 0.031(2) 0.026(3) 0.0072(19) 0.012(2) 0.0035(18)
C7 0.017(2) 0.0118(18) 0.022(2) -0.0010(15) 0.0072(18) 0.0008(15)
C11 0.021(2) 0.0134(18) 0.023(2) 0.0007(16) 0.0083(19) -0.0033(15)
C10 0.022(2) 0.0156(18) 0.017(2) 0.0018(15) 0.0089(18) 0.0015(16)
C5 0.025(2) 0.0128(18) 0.025(2) -0.0019(16) 0.014(2) -0.0034(16)
C8 0.019(2) 0.0135(17) 0.016(2) 0.0006(15) 0.0077(17) -0.0024(15)
C17 0.024(2) 0.029(2) 0.032(3) -0.0044(19) 0.014(2) -0.0006(18)
C18 0.020(2) 0.022(2) 0.018(2) -0.0012(16) 0.0087(19) 0.0013(16)
C4 0.029(2) 0.015(2) 0.064(4) -0.005(2) 0.030(3) -0.0022(18)
C19 0.056(3) 0.016(2) 0.037(3) 0.0022(19) 0.023(3) 0.009(2)
C3 0.041(3) 0.018(2) 0.094(5) -0.006(2) 0.048(3) -0.009(2)
O14 0.0298(18) 0.0251(15) 0.061(2) -0.0052(15) 0.0307(17) -0.0067(13)
N9 0.020(2) 0.035(2) 0.036(3) 0.0031(16) 0.0091(19) -0.0093(16)
C21 0.034(3) 0.017(2) 0.025(3) 0.0038(17) 0.009(2) -0.0027(18)
C22 0.032(3) 0.072(4) 0.060(4) 0.014(3) 0.009(3) -0.027(3)
C23 0.039(3) 0.056(4) 0.106(6) -0.025(3) 0.044(4) -0.002(3)
C1 0.024(2) 0.0173(19) 0.029(3) 0.0025(17) 0.018(2) 0.0002(16)
C14 0.033(3) 0.0095(18) 0.045(3) 0.0008(18) 0.019(2) -0.0002(17)
C9 0.020(2) 0.0134(18) 0.016(2) 0.0034(15) 0.0070(18) 0.0017(15)
C2 0.035(3) 0.018(2) 0.041(3) -0.0006(18) 0.026(2) 0.0031(18)
C20 0.052(3) 0.028(2) 0.061(4) -0.017(2) 0.041(3) -0.005(2)

loop_
_atom_type_symbol
_atom_type_description
_atom_type_scat_dispersion_real
_atom_type_scat_dispersion_imag
_atom_type_scat_source
C C 0.0033 0.0016 'International Tables Vol C Tables 4.2.6.8 and 6.1.1.4'
H H 0.0000 0.0000 'International Tables Vol C Tables 4.2.6.8 and 6.1.1.4'
Dy Dy -0.1892 4.4098 'International Tables Vol C Tables 4.2.6.8 and 6.1.1.4'
N N 0.0061 0.0033 'International Tables Vol C Tables 4.2.6.8 and 6.1.1.4'
O O 0.0106 0.0060 'International Tables Vol C Tables 4.2.6.8 and 6.1.1.4'

loop_
_geom_angle_atom_site_label_1
_geom_angle_atom_site_label_2
_geom_angle_atom_site_label_3
_geom_angle
O1 Dy1 O11 124.77(9)
O1 Dy1 O12 79.42(9)
O1 Dy1 O9 72.14(9)
O1 Dy1 O8 69.97(9)
O1 Dy1 N3 63.37(9)
O6 Dy1 O1 84.89(9)
O6 Dy1 O11 150.28(9)
O6 Dy1 O12 150.85(10)
O6 Dy1 O9 124.20(10)
O6 Dy1 O8 73.01(10)
O6 Dy1 O7 83.25(10)
O6 Dy1 N3 78.14(10)
O11 Dy1 N3 114.70(10)
O2 Dy1 O1 134.01(9)
O2 Dy1 O6 84.61(10)
O2 Dy1 O11 75.70(10)
O2 Dy1 O12 88.81(10)
O2 Dy1 O9 145.99(9)
O2 Dy1 O8 146.10(10)
O2 Dy1 O7 78.40(9)
O2 Dy1 N3 70.66(9)
O12 Dy1 O11 51.94(9)
O12 Dy1 O9 73.81(10)
O12 Dy1 O8 122.82(10)
O12 Dy1 N3 72.88(10)
O9 Dy1 O11 70.55(9)
O9 Dy1 O8 51.54(10)
O9 Dy1 N3 128.01(10)
O8 Dy1 O11 112.61(10)
O8 Dy1 N3 126.52(9)
O7 Dy1 O1 143.97(9)
O7 Dy1 O11 71.26(9)
O7 Dy1 O12 123.15(9)
O7 Dy1 O9 86.89(10)
O7 Dy1 O8 74.04(9)
O7 Dy1 N3 145.05(9)
C6 O1 Dy1 124.0(2)
C15 O6 Dy1 143.3(3)
N8 O11 Dy1 93.8(2)
C9 O2 Dy1 144.9(2)
C10 O3 C14 116.2(3)
N8 O12 Dy1 97.5(2)
N7 O9 Dy1 96.4(2)
N7 O8 Dy1 94.8(2)
C18 O7 Dy1 125.8(3)
O11 N8 O12 116.8(3)
O13 N8 O11 121.3(4)
O13 N8 O12 121.9(4)
N2 N3 Dy1 114.6(2)
C7 N3 Dy1 131.6(2)
C7 N3 N2 113.7(3)
C15 N5 C16 121.5(3)
C15 N5 C17 120.9(3)
C16 N5 C17 117.4(3)
N3 N2 H2 121.5
C6 N2 N3 116.9(3)
C6 N2 H2 121.5
O4 N4 C12 118.6(3)
O5 N4 O4 122.3(4)
O5 N4 C12 119.1(3)
C18 N6 C19 121.5(4)
C18 N6 C20 121.0(3)
C20 N6 C19 117.5(3)
O8 N7 O9 116.3(3)
O10 N7 O9 121.5(4)
O10 N7 O8 122.1(4)
O6 C15 N5 124.2(4)
O6 C15 H15 117.9
N5 C15 H15 117.9
O1 C6 N2 121.1(3)
O1 C6 C5 120.6(3)
N2 C6 C5 118.3(3)
C12 C13 H13 120.1
C12 C13 C8 119.7(3)
C8 C13 H13 120.1
C2 N1 C3 115.5(4)
C13 C12 N4 118.6(3)
C13 C12 C11 122.2(4)
C11 C12 N4 119.2(3)
N5 C16 H16A 109.5
N5 C16 H16B 109.5
N5 C16 H16C 109.5
H16A C16 H16B 109.5
H16A C16 H16C 109.5
H16B C16 H16C 109.5
N3 C7 H7 117.0
N3 C7 C8 126.0(3)
C8 C7 H7 117.0
C12 C11 H11 120.8
C10 C11 C12 118.4(3)
C10 C11 H11 120.8
O3 C10 C11 124.6(3)
O3 C10 C9 113.9(3)
C11 C10 C9 121.5(3)
C4 C5 C6 118.0(3)
C4 C5 C1 117.3(4)
C1 C5 C6 124.6(4)
C13 C8 C7 116.5(3)
C13 C8 C9 120.7(3)
C9 C8 C7 122.8(3)
N5 C17 H17A 109.5
N5 C17 H17B 109.5
N5 C17 H17C 109.5
H17A C17 H17B 109.5
H17A C17 H17C 109.5
H17B C17 H17C 109.5
O7 C18 N6 124.8(4)
O7 C18 H18 117.6
N6 C18 H18 117.6
C5 C4 H4 120.5
C5 C4 C3 119.0(4)
C3 C4 H4 120.5
N6 C19 H19A 109.5
N6 C19 H19B 109.5
N6 C19 H19C 109.5
H19A C19 H19B 109.5
H19A C19 H19C 109.5
H19B C19 H19C 109.5
N1 C3 C4 124.7(4)
N1 C3 H3 117.7
C4 C3 H3 117.7
C21 N9 C22 121.2(4)
C21 N9 C23 121.6(4)
C23 N9 C22 117.1(4)
O14 C21 N9 125.3(4)
O14 C21 H21 117.3
N9 C21 H21 117.3
N9 C22 H22A 109.5
N9 C22 H22B 109.5
N9 C22 H22C 109.5
H22A C22 H22B 109.5
H22A C22 H22C 109.5
H22B C22 H22C 109.5
N9 C23 H23A 109.5
N9 C23 H23B 109.5
N9 C23 H23C 109.5
H23A C23 H23B 109.5
H23A C23 H23C 109.5
H23B C23 H23C 109.5
C5 C1 H1 120.5
C5 C1 C2 119.0(4)
C2 C1 H1 120.5
O3 C14 H14A 109.5
O3 C14 H14B 109.5
O3 C14 H14C 109.5
H14A C14 H14B 109.5
H14A C14 H14C 109.5
H14B C14 H14C 109.5
O2 C9 C10 118.9(3)
O2 C9 C8 123.6(3)
C8 C9 C10 117.5(3)
N1 C2 C1 124.4(4)
N1 C2 H2A 117.8
C1 C2 H2A 117.8
N6 C20 H20A 109.5
N6 C20 H20B 109.5
N6 C20 H20C 109.5
H20A C20 H20B 109.5
H20A C20 H20C 109.5
H20B C20 H20C 109.5

loop_
_geom_bond_atom_site_label_1
_geom_bond_atom_site_label_2
_geom_bond_distance
Dy1 O1 2.415(3)
Dy1 O6 2.283(3)
Dy1 O11 2.519(3)
Dy1 O2 2.245(2)
Dy1 O12 2.435(3)
Dy1 O9 2.470(3)
Dy1 O8 2.504(3)
Dy1 O7 2.367(3)
Dy1 N3 2.569(3)
O1 C6 1.251(4)
O6 C15 1.255(5)
O11 N8 1.269(4)
O2 C9 1.291(5)
O3 C10 1.364(4)
O3 C14 1.439(4)
O12 N8 1.280(4)
O9 N7 1.274(4)
O8 N7 1.271(5)
O13 N8 1.224(5)
O4 N4 1.240(5)
O10 N7 1.223(4)
O7 C18 1.248(4)
N3 N2 1.402(4)
N3 C7 1.283(5)
N5 C15 1.302(5)
N5 C16 1.459(5)
N5 C17 1.462(5)
N2 H2 0.8800
N2 C6 1.334(5)
O5 N4 1.233(5)
N4 C12 1.446(5)
N6 C18 1.313(5)
N6 C19 1.462(5)
N6 C20 1.432(5)
C15 H15 0.9500
C6 C5 1.500(5)
C13 H13 0.9500
C13 C12 1.376(5)
C13 C8 1.394(5)
N1 C3 1.331(6)
N1 C2 1.326(5)
C12 C11 1.412(5)
C16 H16A 0.9800
C16 H16B 0.9800
C16 H16C 0.9800
C7 H7 0.9500
C7 C8 1.455(5)
C11 H11 0.9500
C11 C10 1.364(5)
C10 C9 1.457(5)
C5 C4 1.381(5)
C5 C1 1.382(5)
C8 C9 1.411(5)
C17 H17A 0.9800
C17 H17B 0.9800
C17 H17C 0.9800
C18 H18 0.9500
C4 H4 0.9500
C4 C3 1.386(6)
C19 H19A 0.9800
C19 H19B 0.9800
C19 H19C 0.9800
C3 H3 0.9500
O14 C21 1.234(5)
N9 C21 1.319(5)
N9 C22 1.448(5)
N9 C23 1.445(7)
C21 H21 0.9500
C22 H22A 0.9800
C22 H22B 0.9800
C22 H22C 0.9800
C23 H23A 0.9800
C23 H23B 0.9800
C23 H23C 0.9800
C1 H1 0.9500
C1 C2 1.393(5)
C14 H14A 0.9800
C14 H14B 0.9800
C14 H14C 0.9800
C2 H2A 0.9500
C20 H20A 0.9800
C20 H20B 0.9800
C20 H20C 0.9800

loop_
_geom_torsion_atom_site_label_1
_geom_torsion_atom_site_label_2
_geom_torsion_atom_site_label_3
_geom_torsion_atom_site_label_4
_geom_torsion
Dy1 O1 C6 N2 -1.9(5)
Dy1 O1 C6 C5 177.1(3)
Dy1 O6 C15 N5 -117.2(5)
Dy1 O11 N8 O12 0.0(3)
Dy1 O11 N8 O13 -178.3(3)
Dy1 O2 C9 C10 -169.7(3)
Dy1 O2 C9 C8 10.0(7)
Dy1 O12 N8 O11 0.0(3)
Dy1 O12 N8 O13 178.3(3)
Dy1 O9 N7 O8 9.5(3)
Dy1 O9 N7 O10 -169.6(4)
Dy1 O8 N7 O9 -9.3(3)
Dy1 O8 N7 O10 169.8(4)
Dy1 O7 C18 N6 171.8(3)
Dy1 N3 N2 C6 -1.9(4)
Dy1 N3 C7 C8 2.0(6)
O1 C6 C5 C4 5.6(6)
O1 C6 C5 C1 -172.4(4)
O3 C10 C9 O2 0.6(5)
O3 C10 C9 C8 -179.2(3)
O4 N4 C12 C13 -175.6(4)
O4 N4 C12 C11 4.3(6)
N3 N2 C6 O1 2.6(6)
N3 N2 C6 C5 -176.5(3)
N3 C7 C8 C13 176.2(4)
N3 C7 C8 C9 -1.6(6)
N2 N3 C7 C8 -176.5(3)
N2 C6 C5 C4 -175.3(4)
N2 C6 C5 C1 6.6(6)
O5 N4 C12 C13 4.3(6)
O5 N4 C12 C11 -175.7(4)
N4 C12 C11 C10 179.6(4)
C6 C5 C4 C3 -176.9(4)
C6 C5 C1 C2 176.3(4)
C13 C12 C11 C10 -0.5(6)
C13 C8 C9 O2 178.9(4)
C13 C8 C9 C10 -1.3(6)
C12 C13 C8 C7 -176.5(4)
C12 C13 C8 C9 1.3(6)
C12 C11 C10 O3 180.0(4)
C12 C11 C10 C9 0.5(6)
C16 N5 C15 O6 -175.4(4)
C7 N3 N2 C6 176.9(4)
C7 C8 C9 O2 -3.4(6)
C7 C8 C9 C10 176.4(3)
C11 C10 C9 O2 -179.8(4)
C11 C10 C9 C8 0.4(6)
C5 C4 C3 N1 -0.3(9)
C5 C1 C2 N1 1.3(7)
C8 C13 C12 N4 179.5(4)
C8 C13 C12 C11 -0.4(6)
C17 N5 C15 O6 -1.5(6)
C4 C5 C1 C2 -1.8(6)
C19 N6 C18 O7 177.1(4)
C3 N1 C2 C1 -0.3(7)
C22 N9 C21 O14 179.6(5)
C23 N9 C21 O14 -1.6(8)
C1 C5 C4 C3 1.3(7)
C14 O3 C10 C11 -0.6(6)
C14 O3 C10 C9 178.9(3)
C2 N1 C3 C4 -0.2(8)
C20 N6 C18 O7 -0.5(7)
